data_4302807
loop_
_publ_author_name
'Ming-Hua Zeng'
'Sheng Hu'
'Qing Chen'
'Gang Xie'
'Qi Shuai'
'Sheng-Li Gao'

_publ_contact_author 'prof.MING HUA ZENG '
_publ_contact_author_email ZMH@MAIBOX.GXNU.EDU.CN
_publ_section_title
;
Apical Ligand Substitution, Shape Recognition, Vapor-Adsorption Phenomenon,
and Microcalorimetry for a Pillared Bilayer Porous Framework That Shrinks
or Expands in Crystal-to-Crystal Manners upon Change in the Cobalt(II)
Coordination Environment
;
_journal_name_full 'Inorganic Chemistry'
_journal_page_first 7070
_journal_page_last 7079
_journal_paper_doi 10.1021/ic801794e
_journal_volume 48
_journal_year 2009
_chemical_formula_moiety 'C13 H9 Co N2 O4, C3 H4 O'
_chemical_formula_sum 'C16 H13 Co N2 O5'
_chemical_formula_weight 372.21
_chemical_name_systematic
; 
 ? 
;
_space_group_IT_number 14
_symmetry_cell_setting monoclinic
_symmetry_space_group_name_Hall '-P 2ybc'
_symmetry_space_group_name_H-M 'P 1 21/c 1'
_atom_sites_solution_hydrogens geom
_atom_sites_solution_primary direct
_atom_sites_solution_secondary difmap
_audit_creation_method SHELXL-97
_cell_angle_alpha 90.00
_cell_angle_beta 107.100(2)
_cell_angle_gamma 90.00
_cell_formula_units_Z 4
_cell_length_a 12.2254(16)
_cell_length_b 7.6289(10)
_cell_length_c 16.105(2)
_cell_measurement_reflns_used 2165
_cell_measurement_temperature 293(2)
_cell_measurement_theta_max 27.7
_cell_measurement_theta_min 2.7
_cell_volume 1435.7(3)
_computing_cell_refinement 'Bruker SMART'
_computing_data_collection 'Bruker SMART'
_computing_data_reduction 'Bruker SAINT'
_computing_molecular_graphics 'Bruker SHELXTL'
_computing_publication_material 'Bruker SHELXTL'
_computing_structure_refinement 'SHELXL-97 (Sheldrick, 1997)'
_computing_structure_solution 'SHELXS-97 (Sheldrick, 1990)'
_diffrn_ambient_temperature 293(2)
_diffrn_measured_fraction_theta_full 0.992
_diffrn_measured_fraction_theta_max 0.992
_diffrn_measurement_device_type 'CCD area detector'
_diffrn_measurement_method 'phi and omega scans'
_diffrn_radiation_monochromator graphite
_diffrn_radiation_source 'fine-focus sealed tube'
_diffrn_radiation_type MoK\a
_diffrn_radiation_wavelength 0.71073
_diffrn_reflns_av_R_equivalents 0.0446
_diffrn_reflns_av_sigmaI/netI 0.0554
_diffrn_reflns_limit_h_max 15
_diffrn_reflns_limit_h_min -15
_diffrn_reflns_limit_k_max 9
_diffrn_reflns_limit_k_min -9
_diffrn_reflns_limit_l_max 18
_diffrn_reflns_limit_l_min -19
_diffrn_reflns_number 7596
_diffrn_reflns_theta_full 26.00
_diffrn_reflns_theta_max 26.00
_diffrn_reflns_theta_min 2.65
_exptl_absorpt_coefficient_mu 1.227
_exptl_absorpt_correction_T_max 0.8768
_exptl_absorpt_correction_T_min 0.7490
_exptl_absorpt_correction_type multi-scan
_exptl_absorpt_process_details SADABS
_exptl_crystal_colour red
_exptl_crystal_density_diffrn 1.722
_exptl_crystal_density_method 'not measured'
_exptl_crystal_description block
_exptl_crystal_F_000 760
_exptl_crystal_size_max 0.25
_exptl_crystal_size_mid 0.13
_exptl_crystal_size_min 0.11
_refine_diff_density_max 1.927
_refine_diff_density_min -1.494
_refine_diff_density_rms 0.140
_refine_ls_extinction_method none
_refine_ls_goodness_of_fit_ref 1.044
_refine_ls_hydrogen_treatment constr
_refine_ls_matrix_type full
_refine_ls_number_parameters 253
_refine_ls_number_reflns 2794
_refine_ls_number_restraints 127
_refine_ls_restrained_S_all 1.087
_refine_ls_R_factor_all 0.0986
_refine_ls_R_factor_gt 0.0704
_refine_ls_shift/su_max 0.001
_refine_ls_shift/su_mean 0.000
_refine_ls_structure_factor_coef Fsqd
_refine_ls_weighting_details 'calc w=1/[\s^2^(Fo^2^)+(0.0652P)^2^+11.7263P] where P=(Fo^2^+2Fc^2^)/3'
_refine_ls_weighting_scheme calc
_refine_ls_wR_factor_gt 0.1626
_refine_ls_wR_factor_ref 0.1817
_reflns_number_gt 2024
_reflns_number_total 2794
_reflns_threshold_expression >2sigma(I)
_cod_data_source_file ic801794e_si_002_12.cif
_cod_data_source_block 6
_cod_depositor_comments
;
The following automatic conversions were performed:
'_symmetry_cell_setting' value 'Monoclinic' changed to 'monoclinic'
according to '/home/saulius/struct/CIF-dictionaries/cif_core.dic'
dictionary named 'cif_core.dic' version 2.4.1 from 2010-06-29.

Automatic conversion script
Id: cif_fix_enum 1527 2010-12-29 10:47:43Z saulius 
;
_cod_original_cell_volume 1435.6(3)
_cod_database_code 4302807

loop_
_symmetry_equiv_pos_as_xyz
'x, y, z'
'-x, y+1/2, -z+1/2'
'-x, -y, -z'
'x, -y-1/2, z-1/2'

loop_
_atom_site_label
_atom_site_type_symbol
_atom_site_fract_x
_atom_site_fract_y
_atom_site_fract_z
_atom_site_U_iso_or_equiv
_atom_site_adp_type
_atom_site_occupancy
_atom_site_symmetry_multiplicity
_atom_site_calc_flag
_atom_site_refinement_flags
_atom_site_disorder_assembly
_atom_site_disorder_group
Co1 Co -0.31072(8) 0.99932(11) 0.31554(5) 0.0241(3) Uani 1 1 d . . .
O1 O -0.3519(4) 0.7436(5) 0.3161(3) 0.0215(9) Uani 1 1 d . . .
O2 O -0.2984(4) 0.8490(6) 0.4482(3) 0.0339(12) Uani 1 1 d . . .
O3 O -0.3259(3) 0.4628(5) 0.6920(2) 0.0168(9) Uani 1 1 d . . .
O4 O -0.3876(4) 0.1878(6) 0.6667(3) 0.0261(10) Uani 1 1 d . . .
N1 N -0.4587(4) 0.1141(6) 0.3390(3) 0.0203(11) Uani 1 1 d . . .
H1A H -0.4686 0.0099 0.3559 0.024 Uiso 1 1 calc R . .
H1B H -0.4678 0.1344 0.2848 0.024 Uiso 1 1 calc R . .
N2 N -0.1827(5) 1.1688(7) 0.3806(4) 0.0307(11) Uani 1 1 d U . .
C1 C -0.3636(4) 0.5512(7) 0.4305(3) 0.0114(11) Uani 1 1 d . . .
C2 C -0.3483(4) 0.5255(7) 0.5188(3) 0.0142(11) Uani 1 1 d . . .
H2 H -0.3215 0.6160 0.5582 0.017 Uiso 1 1 calc R . .
C3 C -0.3735(4) 0.3630(7) 0.5473(3) 0.0130(11) Uani 1 1 d . . .
C4 C -0.4116(5) 0.2259(7) 0.4884(4) 0.0159(12) Uani 1 1 d . . .
H4 H -0.4265 0.1163 0.5079 0.019 Uiso 1 1 calc R . .
C5 C -0.4269(5) 0.2538(7) 0.4010(4) 0.0159(12) Uani 1 1 d . . .
C6 C -0.4027(4) 0.4164(7) 0.3718(3) 0.0129(11) Uani 1 1 d . . .
H6 H -0.4127 0.4346 0.3129 0.016 Uiso 1 1 calc R . .
C7 C -0.3356(5) 0.7250(7) 0.3974(4) 0.0173(12) Uani 1 1 d . . .
C8 C -0.3621(5) 0.3324(7) 0.6424(3) 0.0151(11) Uani 1 1 d . . .
C9 C -0.1680(5) 1.3203(8) 0.3450(4) 0.0253(14) Uani 1 1 d . . .
H9 H -0.2074 1.3390 0.2869 0.030 Uiso 1 1 calc R . .
C10 C -0.0974(6) 1.4520(8) 0.3897(4) 0.0256(14) Uani 1 1 d . . .
H10 H -0.0912 1.5561 0.3614 0.031 Uiso 1 1 calc R . .
C11 C -0.0369(7) 1.4312(11) 0.4743(5) 0.0402(14) Uani 1 1 d U . .
C12 C -0.0494(8) 1.2727(12) 0.5097(6) 0.0525(13) Uani 1 1 d U . .
H12 H -0.0065 1.2474 0.5664 0.063 Uiso 1 1 calc R . .
C13 C -0.1257(7) 1.1487(11) 0.4620(5) 0.0486(13) Uani 1 1 d U . .
H13 H -0.1364 1.0460 0.4897 0.058 Uiso 1 1 calc R . .
C14 C -0.0794(13) 0.934(3) 0.2476(12) 0.033(4) Uani 0.50 1 d PDU A 1
H14A H -0.1218 1.0346 0.2182 0.050 Uiso 0.50 1 calc PR A 1
H14B H -0.0657 0.8568 0.2037 0.050 Uiso 0.50 1 calc PR A 1
C15 C 0.0327(18) 0.993(5) 0.3070(14) 0.028(4) Uani 0.50 1 d PDU A 1
C16 C 0.1236(14) 1.045(3) 0.3521(13) 0.042(4) Uani 0.50 1 d PDU A 1
H16 H 0.1940 1.0847 0.3871 0.051 Uiso 0.50 1 calc P B 1
O5 O -0.1463(7) 0.8434(11) 0.2929(6) 0.0243(19) Uani 0.50 1 d PDU A 1
H5A H -0.2068 0.8120 0.2583 0.037 Uiso 0.50 1 calc PR A 1
C14' C -0.0459(16) 0.962(4) 0.2613(16) 0.052(6) Uani 0.50 1 d PDU C 2
H14' H -0.1175 0.9378 0.2227 0.062 Uiso 0.50 1 calc P D 2
C15' C 0.0468(19) 0.993(7) 0.311(2) 0.052(6) Uani 0.50 1 d PDU C 2
C16' C 0.1634(15) 1.037(4) 0.3693(16) 0.056(5) Uani 0.50 1 d PDU C 2
H16A H 0.1551 1.1227 0.4117 0.067 Uiso 0.50 1 calc PR C 2
H16B H 0.1968 0.9327 0.4008 0.067 Uiso 0.50 1 calc PR C 2
O5' O 0.2377(8) 1.1028(13) 0.3289(8) 0.043(3) Uani 0.50 1 d PDU C 2
H5'A H 0.2985 1.1269 0.3653 0.065 Uiso 0.50 1 calc PR C 2

loop_
_atom_site_aniso_label
_atom_site_aniso_U_11
_atom_site_aniso_U_22
_atom_site_aniso_U_33
_atom_site_aniso_U_23
_atom_site_aniso_U_13
_atom_site_aniso_U_12
Co1 0.0417(5) 0.0207(4) 0.0108(4) -0.0042(3) 0.0090(3) -0.0203(4)
O1 0.036(2) 0.016(2) 0.015(2) 0.0060(17) 0.0112(18) 0.0085(18)
O2 0.047(3) 0.022(2) 0.021(2) 0.0050(19) -0.008(2) -0.019(2)
O3 0.025(2) 0.017(2) 0.0087(18) -0.0010(15) 0.0051(16) -0.0002(16)
O4 0.039(3) 0.027(2) 0.012(2) 0.0009(18) 0.0066(19) -0.016(2)
N1 0.034(3) 0.018(2) 0.008(2) -0.0012(19) 0.006(2) -0.012(2)
N2 0.039(2) 0.026(2) 0.032(2) -0.0014(19) 0.0165(19) -0.010(2)
C1 0.010(2) 0.014(3) 0.012(3) 0.001(2) 0.004(2) 0.0021(19)
C2 0.014(3) 0.014(3) 0.014(3) -0.002(2) 0.003(2) 0.000(2)
C3 0.010(3) 0.018(3) 0.011(3) 0.001(2) 0.003(2) -0.001(2)
C4 0.019(3) 0.014(3) 0.015(3) 0.002(2) 0.006(2) -0.005(2)
C5 0.016(3) 0.018(3) 0.013(3) -0.004(2) 0.003(2) -0.003(2)
C6 0.013(3) 0.019(3) 0.007(2) 0.000(2) 0.002(2) 0.002(2)
C7 0.018(3) 0.013(3) 0.019(3) 0.006(2) 0.003(2) 0.001(2)
C8 0.014(3) 0.020(3) 0.011(3) -0.001(2) 0.002(2) 0.000(2)
C9 0.024(3) 0.024(3) 0.028(3) 0.001(3) 0.009(3) -0.008(3)
C10 0.027(3) 0.016(3) 0.035(4) -0.001(3) 0.012(3) -0.005(2)
C11 0.049(3) 0.041(2) 0.033(3) -0.004(2) 0.015(2) -0.014(2)
C12 0.058(2) 0.0475(19) 0.0450(19) 0.0030(15) 0.0050(15) -0.0145(16)
C13 0.0546(19) 0.0425(18) 0.0435(18) 0.0040(15) 0.0064(15) -0.0128(15)
C14 0.036(6) 0.038(6) 0.028(6) 0.004(5) 0.015(5) -0.001(6)
C15 0.033(6) 0.031(6) 0.023(6) -0.001(5) 0.015(5) -0.004(6)
C16 0.041(8) 0.045(8) 0.040(8) 0.008(6) 0.011(6) -0.010(7)
O5 0.017(4) 0.022(4) 0.035(4) 0.005(4) 0.010(3) 0.002(3)
C14' 0.050(9) 0.056(9) 0.051(9) -0.010(7) 0.016(7) -0.001(7)
C15' 0.054(9) 0.052(8) 0.051(8) -0.006(7) 0.017(7) -0.001(7)
C16' 0.056(8) 0.054(8) 0.056(8) 0.000(6) 0.014(6) 0.000(7)
O5' 0.028(5) 0.031(5) 0.072(6) 0.002(5) 0.017(4) -0.001(4)

loop_
_atom_type_symbol
_atom_type_description
_atom_type_scat_dispersion_real
_atom_type_scat_dispersion_imag
_atom_type_scat_source
C C 0.0033 0.0016 'International Tables Vol C Tables 4.2.6.8 and 6.1.1.4'
H H 0.0000 0.0000 'International Tables Vol C Tables 4.2.6.8 and 6.1.1.4'
N N 0.0061 0.0033 'International Tables Vol C Tables 4.2.6.8 and 6.1.1.4'
O O 0.0106 0.0060 'International Tables Vol C Tables 4.2.6.8 and 6.1.1.4'
Co Co 0.3494 0.9721 'International Tables Vol C Tables 4.2.6.8 and 6.1.1.4'

loop_
_geom_angle_atom_site_label_1
_geom_angle_atom_site_label_2
_geom_angle_atom_site_label_3
_geom_angle
_geom_angle_site_symmetry_1
_geom_angle_site_symmetry_3
_geom_angle_publ_flag
O3 Co1 O1 101.41(16) 4_575 . ?
O3 Co1 N2 104.72(19) 4_575 . ?
O1 Co1 N2 139.2(2) . . ?
O3 Co1 N1 106.59(17) 4_575 1_565 ?
O1 Co1 N1 99.77(18) . 1_565 ?
N2 Co1 N1 102.0(2) . 1_565 ?
O3 Co1 O2 159.74(16) 4_575 . ?
O1 Co1 O2 58.77(15) . . ?
N2 Co1 O2 90.43(19) . . ?
N1 Co1 O2 82.71(19) 1_565 . ?
C7 O1 Co1 98.6(3) . . ?
C7 O2 Co1 82.1(3) . . ?
C8 O3 Co1 131.5(4) . 4_576 ?
C5 N1 Co1 110.9(3) . 1_545 ?
C5 N1 H1A 120.0 . . ?
Co1 N1 H1A 83.3 1_545 . ?
C5 N1 H1B 120.0 . . ?
Co1 N1 H1B 76.1 1_545 . ?
H1A N1 H1B 120.0 . . ?
C13 N2 C9 116.0(6) . . ?
C13 N2 Co1 122.7(5) . . ?
C9 N2 Co1 120.4(5) . . ?
C6 C1 C2 120.6(5) . . ?
C6 C1 C7 118.7(5) . . ?
C2 C1 C7 120.7(5) . . ?
C3 C2 C1 119.2(5) . . ?
C3 C2 H2 120.4 . . ?
C1 C2 H2 120.4 . . ?
C2 C3 C4 120.4(5) . . ?
C2 C3 C8 120.6(5) . . ?
C4 C3 C8 119.0(5) . . ?
C5 C4 C3 119.7(5) . . ?
C5 C4 H4 120.2 . . ?
C3 C4 H4 120.2 . . ?
C4 C5 C6 120.3(5) . . ?
C4 C5 N1 121.6(5) . . ?
C6 C5 N1 117.9(5) . . ?
C1 C6 C5 119.8(5) . . ?
C1 C6 H6 120.1 . . ?
C5 C6 H6 120.1 . . ?
O2 C7 O1 120.5(5) . . ?
O2 C7 C1 120.8(5) . . ?
O1 C7 C1 118.7(5) . . ?
O4 C8 O3 124.8(5) . . ?
O4 C8 C3 119.9(5) . . ?
O3 C8 C3 115.2(5) . . ?
N2 C9 C10 123.5(6) . . ?
N2 C9 H9 118.2 . . ?
C10 C9 H9 118.2 . . ?
C11 C10 C9 120.8(6) . . ?
C11 C10 H10 119.6 . . ?
C9 C10 H10 119.6 . . ?
C10 C11 C12 115.4(7) . . ?
C10 C11 C11 123.0(9) . 3_586 ?
C12 C11 C11 121.6(9) . 3_586 ?
C11 C12 C13 120.7(8) . . ?
C11 C12 H12 119.6 . . ?
C13 C12 H12 119.6 . . ?
N2 C13 C12 123.4(8) . . ?
N2 C13 H13 118.3 . . ?
C12 C13 H13 118.3 . . ?
O5 C14 C15 112.1(13) . . ?
O5 C14 H14A 109.2 . . ?
C15 C14 H14A 109.2 . . ?
O5 C14 H14B 109.2 . . ?
C15 C14 H14B 109.2 . . ?
H14A C14 H14B 107.9 . . ?
C16 C15 C14 177(2) . . ?
C15 C16 H16 180.0 . . ?
C14 O5 H5A 109.5 . . ?
C15' C14' H14' 180.0 . . ?
C14' C15' C16' 177(3) . . ?
O5' C16' C15' 115.8(18) . . ?
O5' C16' H16A 108.3 . . ?
C15' C16' H16A 108.3 . . ?
O5' C16' H16B 108.3 . . ?
C15' C16' H16B 108.3 . . ?
H16A C16' H16B 107.4 . . ?
C16' O5' H5'A 109.5 . . ?

loop_
_geom_bond_atom_site_label_1
_geom_bond_atom_site_label_2
_geom_bond_distance
_geom_bond_site_symmetry_2
_geom_bond_publ_flag
Co1 O3 1.965(4) 4_575 ?
Co1 O1 2.016(4) . ?
Co1 N2 2.063(6) . ?
Co1 N1 2.141(5) 1_565 ?
Co1 O2 2.390(4) . ?
O1 C7 1.272(7) . ?
O2 C7 1.246(7) . ?
O3 C8 1.271(7) . ?
O3 Co1 1.965(4) 4_576 ?
O4 C8 1.240(7) . ?
N1 C5 1.435(7) . ?
N1 Co1 2.141(5) 1_545 ?
N1 H1A 0.8600 . ?
N1 H1B 0.8600 . ?
N2 C13 1.299(10) . ?
N2 C9 1.326(8) . ?
C1 C6 1.384(8) . ?
C1 C2 1.393(7) . ?
C1 C7 1.505(7) . ?
C2 C3 1.387(8) . ?
C2 H2 0.9300 . ?
C3 C4 1.397(8) . ?
C3 C8 1.514(7) . ?
C4 C5 1.380(8) . ?
C4 H4 0.9300 . ?
C5 C6 1.390(8) . ?
C6 H6 0.9300 . ?
C9 C10 1.381(9) . ?
C9 H9 0.9300 . ?
C10 C11 1.355(10) . ?
C10 H10 0.9300 . ?
C11 C12 1.364(11) . ?
C11 C11 1.470(15) 3_586 ?
C12 C13 1.391(11) . ?
C12 H12 0.9300 . ?
C13 H13 0.9300 . ?
C14 O5 1.42(2) . ?
C14 C15 1.493(8) . ?
C14 H14A 0.9700 . ?
C14 H14B 0.9700 . ?
C15 C16 1.201(8) . ?
C16 H16 0.9300 . ?
O5 H5A 0.8200 . ?
C14' C15' 1.205(9) . ?
C14' H14' 0.9300 . ?
C15' C16' 1.496(9) . ?
C16' O5' 1.36(3) . ?
C16' H16A 0.9700 . ?
C16' H16B 0.9700 . ?
O5' H5'A 0.8200 . ?

loop_
_geom_hbond_atom_site_label_D
_geom_hbond_atom_site_label_H
_geom_hbond_atom_site_label_A
_geom_hbond_distance_DH
_geom_hbond_distance_HA
_geom_hbond_distance_DA
_geom_hbond_angle_DHA
_geom_hbond_site_symmetry_A
N1 H1A O4 0.86 2.26 2.957(6) 137.8 3_456
N1 H1A O2 0.86 2.50 2.999(7) 118.2 1_545
N1 H1B O1 0.86 2.47 3.029(7) 123.6 2_445
O5 H5A O3 0.82 2.30 2.748(9) 114.7 4_575
O5 H5A O1 0.82 2.29 2.756(9) 116.2 .

loop_
_geom_torsion_atom_site_label_1
_geom_torsion_atom_site_label_2
_geom_torsion_atom_site_label_3
_geom_torsion_atom_site_label_4
_geom_torsion
_geom_torsion_site_symmetry_1
_geom_torsion_site_symmetry_2
_geom_torsion_site_symmetry_3
_geom_torsion_site_symmetry_4
_geom_torsion_publ_flag
O3 Co1 O1 C7 177.2(3) 4_575 . . . ?
N2 Co1 O1 C7 48.0(5) . . . . ?
N1 Co1 O1 C7 -73.5(4) 1_565 . . . ?
O2 Co1 O1 C7 1.7(3) . . . . ?
O3 Co1 O2 C7 -14.6(7) 4_575 . . . ?
O1 Co1 O2 C7 -1.7(3) . . . . ?
N2 Co1 O2 C7 -153.5(4) . . . . ?
N1 Co1 O2 C7 104.4(4) 1_565 . . . ?
O3 Co1 N2 C13 -159.8(6) 4_575 . . . ?
O1 Co1 N2 C13 -31.7(8) . . . . ?
N1 Co1 N2 C13 89.2(7) 1_565 . . . ?
O2 Co1 N2 C13 6.6(7) . . . . ?
O3 Co1 N2 C9 31.7(5) 4_575 . . . ?
O1 Co1 N2 C9 159.9(4) . . . . ?
N1 Co1 N2 C9 -79.3(5) 1_565 . . . ?
O2 Co1 N2 C9 -161.9(5) . . . . ?
C6 C1 C2 C3 -0.4(8) . . . . ?
C7 C1 C2 C3 -179.2(5) . . . . ?
C1 C2 C3 C4 1.3(8) . . . . ?
C1 C2 C3 C8 -177.7(5) . . . . ?
C2 C3 C4 C5 -1.6(8) . . . . ?
C8 C3 C4 C5 177.4(5) . . . . ?
C3 C4 C5 C6 1.2(8) . . . . ?
C3 C4 C5 N1 175.9(5) . . . . ?
Co1 N1 C5 C4 -94.4(5) 1_545 . . . ?
Co1 N1 C5 C6 80.4(5) 1_545 . . . ?
C2 C1 C6 C5 0.0(8) . . . . ?
C7 C1 C6 C5 178.7(5) . . . . ?
C4 C5 C6 C1 -0.4(8) . . . . ?
N1 C5 C6 C1 -175.3(5) . . . . ?
Co1 O2 C7 O1 2.7(5) . . . . ?
Co1 O2 C7 C1 -176.5(5) . . . . ?
Co1 O1 C7 O2 -3.2(6) . . . . ?
Co1 O1 C7 C1 176.0(4) . . . . ?
C6 C1 C7 O2 -178.8(5) . . . . ?
C2 C1 C7 O2 -0.1(8) . . . . ?
C6 C1 C7 O1 2.0(8) . . . . ?
C2 C1 C7 O1 -179.3(5) . . . . ?
Co1 O3 C8 O4 -7.0(9) 4_576 . . . ?
Co1 O3 C8 C3 173.0(3) 4_576 . . . ?
C2 C3 C8 O4 178.2(5) . . . . ?
C4 C3 C8 O4 -0.8(8) . . . . ?
C2 C3 C8 O3 -1.7(8) . . . . ?
C4 C3 C8 O3 179.3(5) . . . . ?
C13 N2 C9 C10 -0.1(10) . . . . ?
Co1 N2 C9 C10 169.1(5) . . . . ?
N2 C9 C10 C11 0.7(11) . . . . ?
C9 C10 C11 C12 1.4(11) . . . . ?
C9 C10 C11 C11 -178.1(9) . . . 3_586 ?
C10 C11 C12 C13 -4.1(14) . . . . ?
C11 C11 C12 C13 175.4(10) 3_586 . . . ?
C9 N2 C13 C12 -2.7(13) . . . . ?
Co1 N2 C13 C12 -171.6(7) . . . . ?
C11 C12 C13 N2 5.0(15) . . . . ?
